data_2211212
loop_
_publ_author_name
'Huai-Lin Pang'
'Hai Yang'
'Du-Lin Yin'
'Chun-Hui Mao'

_publ_section_title
;<i>N</i>-(4-Ethyl-7-fluoro-3-oxo-3,4-dihydro-2<i>H</i>-benzo[<i>b</i>][1,4]oxazin-6-yl)-4-(methylsulfonyl)-2-nitrobenzamide
 acetonitrile solvate
;
_journal_coeditor_code SJ2145
_journal_issue 11
_journal_name_full 'Acta Crystallographica Section E'
_journal_page_first o5165
_journal_page_last o5166
_journal_paper_doi 10.1107/S160053680604284X
_journal_volume 62
_journal_year 2006
_chemical_formula_iupac 'C18 H16 F N3 O7 S, C2 H3 N'
_chemical_formula_moiety 'C18 H16 F N3 O7 S, C2 H3 N'
_chemical_formula_sum 'C20 H19 F N4 O7 S'
_chemical_formula_weight 478.45
_chemical_name_systematic
;
N-(4-Ethyl-7-fluoro-3-oxo-3,4-dihydro-2H-benzo[b][1,4]oxazin-6-yl)-
4-(methylsulfonyl)-2-nitrobenzamide acetonitrile solvate
;
_space_group_IT_number 2
_symmetry_cell_setting triclinic
_symmetry_space_group_name_Hall '-P 1'
_symmetry_space_group_name_H-M 'P -1'
_atom_sites_solution_hydrogens geom
_atom_sites_solution_primary direct
_atom_sites_solution_secondary difmap
_cell_angle_alpha 92.371(14)
_cell_angle_beta 97.075(8)
_cell_angle_gamma 91.242(12)
_cell_formula_units_Z 2
_cell_length_a 9.069(4)
_cell_length_b 9.722(5)
_cell_length_c 11.943(6)
_cell_measurement_reflns_used 3216
_cell_measurement_temperature 113(2)
_cell_measurement_theta_max 27.9
_cell_measurement_theta_min 1.7
_cell_volume 1043.7(9)
_computing_cell_refinement CrystalClear
_computing_data_collection 'CrystalClear (Rigaku, 2001)'
_computing_data_reduction CrystalClear
_computing_molecular_graphics 'SHELXTL (Bruker, 1999)'
_computing_publication_material 'CrystalStructure (Rigaku/MSC, 2003)'
_computing_structure_refinement 'SHELXL97 (Sheldrick, 1997)'
_computing_structure_solution 'SHELXS97 (Sheldrick, 1997)'
_diffrn_ambient_temperature 113(2)
_diffrn_detector_area_resol_mean 7.31
_diffrn_measured_fraction_theta_full 0.995
_diffrn_measured_fraction_theta_max 0.995
_diffrn_measurement_device_type 'Rigaku Saturn'
_diffrn_measurement_method \w
_diffrn_radiation_monochromator confocal
_diffrn_radiation_source 'Rotating anode'
_diffrn_radiation_type MoK\a
_diffrn_radiation_wavelength 0.71070
_diffrn_reflns_av_R_equivalents 0.0422
_diffrn_reflns_av_sigmaI/netI 0.0609
_diffrn_reflns_limit_h_max 11
_diffrn_reflns_limit_h_min -11
_diffrn_reflns_limit_k_max 12
_diffrn_reflns_limit_k_min -12
_diffrn_reflns_limit_l_max 15
_diffrn_reflns_limit_l_min -15
_diffrn_reflns_number 13269
_diffrn_reflns_theta_full 27.88
_diffrn_reflns_theta_max 27.88
_diffrn_reflns_theta_min 1.72
_diffrn_standards_number 0
_exptl_absorpt_coefficient_mu 0.217
_exptl_absorpt_correction_T_max 0.9871
_exptl_absorpt_correction_T_min 0.9786
_exptl_absorpt_correction_type multi-scan
_exptl_absorpt_process_details '(Jacobson, 1998)'
_exptl_crystal_colour yellow
_exptl_crystal_density_diffrn 1.522
_exptl_crystal_density_method 'not measured'
_exptl_crystal_description block
_exptl_crystal_F_000 496
_exptl_crystal_size_max 0.10
_exptl_crystal_size_mid 0.08
_exptl_crystal_size_min 0.06
_refine_diff_density_max 0.338
_refine_diff_density_min -0.372
_refine_ls_extinction_coef 0.029(2)
_refine_ls_extinction_expression Fc^*^=kFc[1+0.001xFc^2^\l^3^/sin(2\q)]^-1/4^
_refine_ls_extinction_method SHELXL97
_refine_ls_goodness_of_fit_ref 0.946
_refine_ls_hydrogen_treatment mixed
_refine_ls_matrix_type full
_refine_ls_number_parameters 307
_refine_ls_number_reflns 4954
_refine_ls_number_restraints 0
_refine_ls_restrained_S_all 0.946
_refine_ls_R_factor_all 0.0629
_refine_ls_R_factor_gt 0.0406
_refine_ls_shift/su_max 0.001
_refine_ls_shift/su_mean 0.000
_refine_ls_structure_factor_coef Fsqd
_refine_ls_weighting_details 'calc w=1/[\s^2^(Fo^2^)+(0.0575P)^2^] where P=(Fo^2^+2Fc^2^)/3'
_refine_ls_weighting_scheme calc
_refine_ls_wR_factor_gt 0.0915
_refine_ls_wR_factor_ref 0.1020
_reflns_number_gt 3376
_reflns_number_total 4954
_reflns_threshold_expression I>2\s(I)
_cod_data_source_file sj2145.cif
_cod_data_source_block I
_cod_original_sg_symbol_H-M 'P  -1'
_cod_database_code 2211212
_cod_database_fobs_code 2211212

loop_
_symmetry_equiv_pos_as_xyz
'x, y, z'
'-x, -y, -z'

loop_
_atom_site_type_symbol
_atom_site_label
_atom_site_fract_x
_atom_site_fract_y
_atom_site_fract_z
_atom_site_U_iso_or_equiv
_atom_site_adp_type
_atom_site_calc_flag
_atom_site_refinement_flags
_atom_site_occupancy
S S1 0.39294(5) 1.27626(4) 1.07663(4) 0.01735(12) Uani d . 1
F F1 0.40770(11) 0.45641(10) 0.78300(9) 0.0255(3) Uani d . 1
N N1 -0.16900(16) 0.33780(14) 0.59034(12) 0.0174(3) Uani d . 1
N N2 0.20293(17) 0.64622(14) 0.81687(13) 0.0177(3) Uani d . 1
H H2A 0.290(2) 0.6508(19) 0.8426(16) 0.020(5) Uiso d . 1
N N3 0.09209(16) 0.82077(14) 1.08431(12) 0.0187(3) Uani d . 1
N N4 0.4486(2) -0.11034(18) 0.29656(15) 0.0403(5) Uani d . 1
O O1 -0.31641(14) 0.21916(13) 0.44752(10) 0.0266(3) Uani d . 1
O O2 0.05666(14) 0.16063(11) 0.55825(10) 0.0208(3) Uani d . 1
O O3 -0.01802(13) 0.75623(12) 0.81303(10) 0.0213(3) Uani d . 1
O O4 0.08404(15) 0.69728(12) 1.05554(10) 0.0267(3) Uani d . 1
O O5 0.03971(16) 0.87061(13) 1.16599(11) 0.0300(3) Uani d . 1
O O6 0.52427(13) 1.30854(12) 1.02470(10) 0.0227(3) Uani d . 1
O O7 0.40978(15) 1.26006(12) 1.19667(10) 0.0266(3) Uani d . 1
C C1 0.0904(2) 0.28171(16) 0.62182(14) 0.0170(4) Uani d . 1
C C2 0.2348(2) 0.30746(17) 0.67166(14) 0.0191(4) Uani d . 1
H H2 0.3105 0.2436 0.6621 0.023 Uiso calc R 1
C C3 0.26563(19) 0.42779(17) 0.73529(14) 0.0177(4) Uani d . 1
C C4 0.15880(19) 0.52430(16) 0.75179(14) 0.0159(4) Uani d . 1
C C5 0.01263(18) 0.49448(16) 0.70323(14) 0.0161(4) Uani d . 1
H H5 -0.0636 0.5571 0.7147 0.019 Uiso calc R 1
C C6 -0.02120(19) 0.37337(17) 0.63829(14) 0.0162(4) Uani d . 1
C C7 -0.1931(2) 0.24653(17) 0.49981(14) 0.0197(4) Uani d . 1
C C8 -0.0558(2) 0.18017(17) 0.46479(14) 0.0207(4) Uani d . 1
H H8A -0.0845 0.0897 0.4263 0.025 Uiso calc R 1
H H8B -0.0137 0.2385 0.4099 0.025 Uiso calc R 1
C C9 -0.29576(19) 0.40921(17) 0.63017(15) 0.0195(4) Uani d . 1
H H9A -0.2743 0.4285 0.7127 0.023 Uiso calc R 1
H H9B -0.3850 0.3475 0.6163 0.023 Uiso calc R 1
C C10 -0.3293(2) 0.54350(18) 0.57291(16) 0.0246(4) Uani d . 1
H H10A -0.2427 0.6065 0.5885 0.037 Uiso calc R 1
H H10B -0.4150 0.5855 0.6020 0.037 Uiso calc R 1
H H10C -0.3518 0.5252 0.4912 0.037 Uiso calc R 1
C C11 0.11570(18) 0.75055(16) 0.84290(14) 0.0155(3) Uani d . 1
C C12 0.19678(18) 0.87269(16) 0.90732(14) 0.0147(3) Uani d . 1
C C13 0.28459(18) 0.95837(17) 0.85045(14) 0.0178(4) Uani d . 1
H H13 0.3035 0.9326 0.7761 0.021 Uiso calc R 1
C C14 0.34492(19) 1.08186(17) 0.90215(14) 0.0174(4) Uani d . 1
H H14 0.4065 1.1391 0.8638 0.021 Uiso calc R 1
C C15 0.31437(18) 1.12037(16) 1.00979(14) 0.0154(3) Uani d . 1
C C16 0.22804(18) 1.03650(16) 1.06871(13) 0.0150(3) Uani d . 1
H H16 0.2077 1.0631 1.1426 0.018 Uiso calc R 1
C C17 0.17269(18) 0.91328(16) 1.01689(13) 0.0146(3) Uani d . 1
C C18 0.2616(2) 1.40202(17) 1.04207(15) 0.0209(4) Uani d . 1
H H18A 0.1742 1.3854 1.0810 0.031 Uiso calc R 1
H H18B 0.2318 1.3977 0.9603 0.031 Uiso calc R 1
H H18C 0.3052 1.4933 1.0657 0.031 Uiso calc R 1
C C19 0.3339(2) 0.0863(2) 0.40623(17) 0.0337(5) Uani d . 1
H H19A 0.3032 0.0515 0.4759 0.051 Uiso calc R 1
H H19B 0.2472 0.1208 0.3596 0.051 Uiso calc R 1
H H19C 0.4079 0.1612 0.4251 0.051 Uiso calc R 1
C C20 0.3979(2) -0.02400(19) 0.34436(15) 0.0243(4) Uani d . 1

loop_
_atom_site_aniso_label
_atom_site_aniso_U_11
_atom_site_aniso_U_22
_atom_site_aniso_U_33
_atom_site_aniso_U_12
_atom_site_aniso_U_13
_atom_site_aniso_U_23
S1 0.0168(2) 0.0134(2) 0.0208(2) -0.00158(16) -0.00085(18) -0.00119(16)
F1 0.0156(5) 0.0267(6) 0.0323(6) 0.0039(4) -0.0023(5) -0.0085(5)
N1 0.0176(8) 0.0145(7) 0.0196(8) -0.0013(6) 0.0014(6) -0.0035(6)
N2 0.0115(8) 0.0174(7) 0.0230(8) 0.0008(6) -0.0010(6) -0.0048(6)
N3 0.0198(8) 0.0180(7) 0.0186(8) -0.0012(6) 0.0033(6) 0.0018(6)
N4 0.0507(12) 0.0333(10) 0.0444(11) 0.0142(9) 0.0289(9) 0.0142(8)
O1 0.0252(7) 0.0252(7) 0.0274(7) -0.0063(5) -0.0016(6) -0.0059(6)
O2 0.0275(7) 0.0137(6) 0.0200(7) 0.0007(5) 0.0003(5) -0.0054(5)
O3 0.0146(6) 0.0197(6) 0.0286(7) 0.0010(5) 0.0012(5) -0.0067(5)
O4 0.0380(8) 0.0148(6) 0.0276(7) -0.0052(5) 0.0068(6) -0.0008(5)
O5 0.0417(9) 0.0258(7) 0.0266(7) -0.0018(6) 0.0210(6) -0.0003(6)
O6 0.0142(6) 0.0203(6) 0.0330(7) -0.0037(5) 0.0023(5) -0.0020(5)
O7 0.0380(8) 0.0215(7) 0.0173(7) -0.0051(6) -0.0061(6) -0.0016(5)
C1 0.0235(9) 0.0119(8) 0.0159(9) 0.0003(7) 0.0044(7) -0.0012(6)
C2 0.0226(9) 0.0178(9) 0.0174(9) 0.0072(7) 0.0038(7) 0.0005(7)
C3 0.0146(9) 0.0198(9) 0.0179(9) 0.0002(7) -0.0007(7) 0.0008(7)
C4 0.0178(9) 0.0137(8) 0.0158(9) 0.0010(6) 0.0013(7) -0.0012(6)
C5 0.0160(9) 0.0140(8) 0.0182(9) 0.0017(6) 0.0019(7) 0.0001(6)
C6 0.0178(9) 0.0150(8) 0.0156(9) -0.0023(6) 0.0020(7) 0.0012(6)
C7 0.0259(10) 0.0131(8) 0.0198(9) -0.0033(7) 0.0020(8) 0.0005(7)
C8 0.0273(10) 0.0164(9) 0.0171(9) -0.0009(7) 0.0002(8) -0.0057(7)
C9 0.0160(9) 0.0190(9) 0.0235(9) -0.0032(7) 0.0039(7) -0.0021(7)
C10 0.0184(9) 0.0218(9) 0.0327(11) -0.0019(7) 0.0003(8) -0.0004(8)
C11 0.0171(9) 0.0148(8) 0.0146(8) -0.0011(6) 0.0023(7) -0.0001(6)
C12 0.0126(8) 0.0136(8) 0.0175(9) 0.0013(6) 0.0008(7) -0.0011(6)
C13 0.0165(9) 0.0204(9) 0.0166(9) 0.0008(7) 0.0032(7) -0.0009(7)
C14 0.0171(9) 0.0170(8) 0.0187(9) 0.0003(7) 0.0038(7) 0.0024(7)
C15 0.0132(8) 0.0140(8) 0.0182(9) 0.0018(6) -0.0007(7) -0.0005(6)
C16 0.0160(8) 0.0147(8) 0.0143(8) 0.0032(6) 0.0013(7) 0.0000(6)
C17 0.0126(8) 0.0149(8) 0.0166(9) 0.0012(6) 0.0021(7) 0.0028(6)
C18 0.0198(9) 0.0168(8) 0.0266(10) 0.0005(7) 0.0047(8) 0.0014(7)
C19 0.0423(13) 0.0277(11) 0.0339(11) 0.0094(9) 0.0149(10) 0.0011(9)
C20 0.0236(10) 0.0267(10) 0.0247(10) 0.0044(8) 0.0075(8) 0.0096(8)

loop_
_atom_type_symbol
_atom_type_description
_atom_type_scat_dispersion_real
_atom_type_scat_dispersion_imag
_atom_type_scat_source
C C 0.0033 0.0016 'International Tables Vol C Tables 4.2.6.8 and 6.1.1.4'
H H 0.0000 0.0000 'International Tables Vol C Tables 4.2.6.8 and 6.1.1.4'
N N 0.0061 0.0033 'International Tables Vol C Tables 4.2.6.8 and 6.1.1.4'
O O 0.0106 0.0060 'International Tables Vol C Tables 4.2.6.8 and 6.1.1.4'
F F 0.0171 0.0103 'International Tables Vol C Tables 4.2.6.8 and 6.1.1.4'
S S 0.1246 0.1234 'International Tables Vol C Tables 4.2.6.8 and 6.1.1.4'

loop_
_geom_angle_atom_site_label_1
_geom_angle_atom_site_label_2
_geom_angle_atom_site_label_3
_geom_angle
O7 S1 O6 118.00(8)
O7 S1 C18 109.27(8)
O6 S1 C18 108.36(9)
O7 S1 C15 107.93(8)
O6 S1 C15 107.04(8)
C18 S1 C15 105.55(9)
C7 N1 C6 119.77(14)
C7 N1 C9 119.49(14)
C6 N1 C9 120.44(13)
C11 N2 C4 127.16(15)
C11 N2 H2A 118.0(13)
C4 N2 H2A 114.8(13)
O5 N3 O4 124.28(14)
O5 N3 C17 118.16(14)
O4 N3 C17 117.54(14)
C1 O2 C8 111.41(13)
O2 C1 C2 119.14(15)
O2 C1 C6 119.94(16)
C2 C1 C6 120.88(15)
C3 C2 C1 118.21(16)
C3 C2 H2 120.9
C1 C2 H2 120.9
F1 C3 C2 119.09(15)
F1 C3 C4 117.84(15)
C2 C3 C4 123.05(16)
C3 C4 C5 117.81(15)
C3 C4 N2 118.54(15)
C5 C4 N2 123.64(15)
C6 C5 C4 120.12(15)
C6 C5 H5 119.9
C4 C5 H5 119.9
C1 C6 C5 119.88(16)
C1 C6 N1 118.40(15)
C5 C6 N1 121.69(15)
O1 C7 N1 123.82(17)
O1 C7 C8 120.78(15)
N1 C7 C8 115.39(15)
O2 C8 C7 113.13(14)
O2 C8 H8A 109.0
C7 C8 H8A 109.0
O2 C8 H8B 109.0
C7 C8 H8B 109.0
H8A C8 H8B 107.8
N1 C9 C10 113.23(14)
N1 C9 H9A 108.9
C10 C9 H9A 108.9
N1 C9 H9B 108.9
C10 C9 H9B 108.9
H9A C9 H9B 107.7
C9 C10 H10A 109.5
C9 C10 H10B 109.5
H10A C10 H10B 109.5
C9 C10 H10C 109.5
H10A C10 H10C 109.5
H10B C10 H10C 109.5
O3 C11 N2 125.45(15)
O3 C11 C12 119.32(14)
N2 C11 C12 115.08(15)
C13 C12 C17 118.16(14)
C13 C12 C11 118.67(14)
C17 C12 C11 122.65(14)
C12 C13 C14 120.38(15)
C12 C13 H13 119.8
C14 C13 H13 119.8
C15 C14 C13 119.59(16)
C15 C14 H14 120.2
C13 C14 H14 120.2
C14 C15 C16 121.23(15)
C14 C15 S1 119.73(13)
C16 C15 S1 118.99(13)
C17 C16 C15 118.10(15)
C17 C16 H16 121.0
C15 C16 H16 121.0
C16 C17 C12 122.50(15)
C16 C17 N3 117.17(14)
C12 C17 N3 120.26(14)
S1 C18 H18A 109.5
S1 C18 H18B 109.5
H18A C18 H18B 109.5
S1 C18 H18C 109.5
H18A C18 H18C 109.5
H18B C18 H18C 109.5
C20 C19 H19A 109.5
C20 C19 H19B 109.5
H19A C19 H19B 109.5
C20 C19 H19C 109.5
H19A C19 H19C 109.5
H19B C19 H19C 109.5
N4 C20 C19 179.6(2)

loop_
_geom_bond_atom_site_label_1
_geom_bond_atom_site_label_2
_geom_bond_distance
S1 O7 1.4384(14)
S1 O6 1.4435(13)
S1 C18 1.7517(19)
S1 C15 1.7762(17)
F1 C3 1.361(2)
N1 C7 1.363(2)
N1 C6 1.421(2)
N1 C9 1.474(2)
N2 C11 1.349(2)
N2 C4 1.413(2)
N2 H2A 0.81(2)
N3 O5 1.2235(18)
N3 O4 1.2333(18)
N3 C17 1.472(2)
N4 C20 1.133(2)
O1 C7 1.230(2)
O2 C1 1.3817(19)
O2 C8 1.438(2)
O3 C11 1.224(2)
C1 C2 1.383(2)
C1 C6 1.389(2)
C2 C3 1.373(2)
C2 H2 0.9500
C3 C4 1.389(2)
C4 C5 1.399(2)
C5 C6 1.390(2)
C5 H5 0.9500
C7 C8 1.511(2)
C8 H8A 0.9900
C8 H8B 0.9900
C9 C10 1.518(2)
C9 H9A 0.9900
C9 H9B 0.9900
C10 H10A 0.9800
C10 H10B 0.9800
C10 H10C 0.9800
C11 C12 1.513(2)
C12 C13 1.393(2)
C12 C17 1.395(2)
C13 C14 1.396(2)
C13 H13 0.9500
C14 C15 1.386(2)
C14 H14 0.9500
C15 C16 1.389(2)
C16 C17 1.381(2)
C16 H16 0.9500
C18 H18A 0.9800
C18 H18B 0.9800
C18 H18C 0.9800
C19 C20 1.450(3)
C19 H19A 0.9800
C19 H19B 0.9800
C19 H19C 0.9800

loop_
_geom_hbond_atom_site_label_D
_geom_hbond_atom_site_label_H
_geom_hbond_atom_site_label_A
_geom_hbond_site_symmetry_A
_geom_hbond_distance_DH
_geom_hbond_distance_HA
_geom_hbond_distance_DA
_geom_hbond_angle_DHA
N2 H2A O6 2_677 0.81(2) 2.18(2) 2.937(2) 154.8(18)
C16 H16 O3 2_577 0.95 2.57 3.206(2) 124.6
C2 H2 N4 2_656 0.95 2.57 3.478(3) 159.9
C14 H14 N4 2_666 0.95 2.46 3.216(3) 136.2
N2 H2A F1 . 0.81(2) 2.321(19) 2.700(2) 109.4(15)
C5 H5 O3 . 0.95 2.23 2.849(2) 122.3
C14 H14 O6 . 0.95 2.59 2.939(2) 102.1

loop_
_geom_torsion_atom_site_label_1
_geom_torsion_atom_site_label_2
_geom_torsion_atom_site_label_3
_geom_torsion_atom_site_label_4
_geom_torsion
C8 O2 C1 C2 -145.77(16)
C8 O2 C1 C6 36.5(2)
O2 C1 C2 C3 -179.43(15)
C6 C1 C2 C3 -1.8(2)
C1 C2 C3 F1 -178.58(14)
C1 C2 C3 C4 0.0(3)
F1 C3 C4 C5 -179.67(14)
C2 C3 C4 C5 1.7(2)
F1 C3 C4 N2 -0.1(2)
C2 C3 C4 N2 -178.68(16)
C11 N2 C4 C3 -179.32(16)
C11 N2 C4 C5 0.3(3)
C3 C4 C5 C6 -1.8(2)
N2 C4 C5 C6 178.65(15)
O2 C1 C6 C5 179.35(14)
C2 C1 C6 C5 1.7(2)
O2 C1 C6 N1 1.2(2)
C2 C1 C6 N1 -176.44(15)
C4 C5 C6 C1 0.1(2)
C4 C5 C6 N1 178.18(15)
C7 N1 C6 C1 -23.4(2)
C9 N1 C6 C1 162.82(15)
C7 N1 C6 C5 158.47(16)
C9 N1 C6 C5 -15.3(2)
C6 N1 C7 O1 -173.60(15)
C9 N1 C7 O1 0.2(2)
C6 N1 C7 C8 5.5(2)
C9 N1 C7 C8 179.28(14)
C1 O2 C8 C7 -52.71(18)
O1 C7 C8 O2 -148.46(15)
N1 C7 C8 O2 32.4(2)
C7 N1 C9 C10 -89.18(18)
C6 N1 C9 C10 84.58(19)
C4 N2 C11 O3 -0.4(3)
C4 N2 C11 C12 -175.83(15)
O3 C11 C12 C13 -103.67(19)
N2 C11 C12 C13 72.0(2)
O3 C11 C12 C17 68.0(2)
N2 C11 C12 C17 -116.32(18)
C17 C12 C13 C14 -0.6(2)
C11 C12 C13 C14 171.36(15)
C12 C13 C14 C15 -1.4(3)
C13 C14 C15 C16 1.8(3)
C13 C14 C15 S1 179.15(13)
O7 S1 C15 C14 -151.35(14)
O6 S1 C15 C14 -23.38(16)
C18 S1 C15 C14 91.91(15)
O7 S1 C15 C16 26.04(16)
O6 S1 C15 C16 154.01(13)
C18 S1 C15 C16 -90.70(15)
C14 C15 C16 C17 -0.2(2)
S1 C15 C16 C17 -177.57(12)
C15 C16 C17 C12 -1.9(2)
C15 C16 C17 N3 175.02(14)
C13 C12 C17 C16 2.3(2)
C11 C12 C17 C16 -169.34(15)
C13 C12 C17 N3 -174.50(14)
C11 C12 C17 N3 13.8(2)
O5 N3 C17 C16 21.6(2)
O4 N3 C17 C16 -157.25(15)
O5 N3 C17 C12 -161.42(16)
O4 N3 C17 C12 19.7(2)

loop_
_cod_related_entry_id
_cod_related_entry_database
_cod_related_entry_code
1 ChemSpider 21126081
